data_7200190
loop_
_publ_author_name
'Wang, Guan-Hua'
'Li, Zhi-Gang'
'Jia, Heng-Qing'
'Hu, Ning-Hai'
'Xu, Jing-Wei'

_publ_section_title
;
 Metal--organic frameworks based on the pyridine-2,3-dicarboxylate and
 a flexible bispyridyl ligand: syntheses, structures, and
 photoluminescence
;
_journal_issue 2
_journal_name_full CrystEngComm
_journal_page_first 292
_journal_paper_doi 10.1039/b809557d
_journal_volume 11
_journal_year 2009
_chemical_formula_moiety 'C20 H25 Cd N3 O8'
_chemical_formula_sum 'C20 H25 Cd N3 O8'
_chemical_formula_weight 547.83
_chemical_name_systematic
;
?
;
_space_group_IT_number 9
_symmetry_cell_setting monoclinic
_symmetry_space_group_name_Hall 'C -2yc'
_symmetry_space_group_name_H-M 'C 1 c 1'
_atom_sites_solution_hydrogens geom
_atom_sites_solution_primary direct
_atom_sites_solution_secondary difmap
_audit_creation_method SHELXL-97
_cell_angle_alpha 90.00
_cell_angle_beta 120.913(1)
_cell_angle_gamma 90.00
_cell_formula_units_Z 4
_cell_length_a 14.6453(12)
_cell_length_b 16.9993(13)
_cell_length_c 10.4297(8)
_cell_measurement_reflns_used 5165
_cell_measurement_temperature 185(2)
_cell_measurement_theta_max 26.03
_cell_measurement_theta_min 2.34
_cell_volume 2227.7(3)
_computing_cell_refinement 'SAINT (Bruker, 2007)'
_computing_data_collection 'SMART (Bruker, 2007)'
_computing_data_reduction SAINT
_computing_molecular_graphics 'SHELXTL (Sheldrick, 2008)'
_computing_publication_material SHELXTL
_computing_structure_refinement 'SHELXL97 (Sheldrick, 2008)'
_computing_structure_solution 'SHELXS97 (Sheldrick, 2008)'
_diffrn_ambient_temperature 185(2)
_diffrn_measured_fraction_theta_full 0.988
_diffrn_measured_fraction_theta_max 0.988
_diffrn_measurement_device_type 'Bruker SMART APEX CCD area-detector'
_diffrn_measurement_method '\f and \w scans'
_diffrn_radiation_monochromator graphite
_diffrn_radiation_source 'fine-focus sealed tube'
_diffrn_radiation_type MoK\a
_diffrn_radiation_wavelength 0.71073
_diffrn_reflns_av_R_equivalents 0.0143
_diffrn_reflns_av_sigmaI/netI 0.0289
_diffrn_reflns_limit_h_max 18
_diffrn_reflns_limit_h_min -14
_diffrn_reflns_limit_k_max 20
_diffrn_reflns_limit_k_min -19
_diffrn_reflns_limit_l_max 12
_diffrn_reflns_limit_l_min -12
_diffrn_reflns_number 6139
_diffrn_reflns_theta_full 26.03
_diffrn_reflns_theta_max 26.03
_diffrn_reflns_theta_min 2.02
_exptl_absorpt_coefficient_mu 1.031
_exptl_absorpt_correction_T_max 0.8648
_exptl_absorpt_correction_T_min 0.6922
_exptl_absorpt_correction_type multi-scan
_exptl_absorpt_process_details '(SADABS; Sheldrick, 1996)'
_exptl_crystal_colour colorless
_exptl_crystal_density_diffrn 1.633
_exptl_crystal_density_method 'not measured'
_exptl_crystal_description block
_exptl_crystal_F_000 1112
_exptl_crystal_size_max 0.39
_exptl_crystal_size_mid 0.19
_exptl_crystal_size_min 0.14
_refine_diff_density_max 0.234
_refine_diff_density_min -0.414
_refine_diff_density_rms 0.058
_refine_ls_abs_structure_details 'Flack (1983); 1510 Friedel pairs'
_refine_ls_abs_structure_Flack -0.002(13)
_refine_ls_extinction_method none
_refine_ls_goodness_of_fit_ref 1.057
_refine_ls_hydrogen_treatment mixed
_refine_ls_matrix_type full
_refine_ls_number_parameters 313
_refine_ls_number_reflns 3680
_refine_ls_number_restraints 14
_refine_ls_restrained_S_all 1.055
_refine_ls_R_factor_all 0.0175
_refine_ls_R_factor_gt 0.0172
_refine_ls_shift/su_max 0.001
_refine_ls_shift/su_mean 0.000
_refine_ls_structure_factor_coef Fsqd
_refine_ls_weighting_details 'calc w=1/[\s^2^(Fo^2^)+(0.0198P)^2^] where P=(Fo^2^+2Fc^2^)/3'
_refine_ls_weighting_scheme calc
_refine_ls_wR_factor_gt 0.0413
_refine_ls_wR_factor_ref 0.0415
_reflns_number_gt 3637
_reflns_number_total 3680
_reflns_threshold_expression >2\s(I)
_cod_data_source_file b809557d.txt
_cod_data_source_block w092
_cod_depositor_comments
;
The following automatic conversions were performed:
'_symmetry_cell_setting' value 'Monoclinic' changed to 'monoclinic'
according to '/home/saulius/struct/CIF-dictionaries/cif_core.dic'
dictionary named 'cif_core.dic' version 2.4.1 from 2010-06-29.

Automatic conversion script
Id: cif_fix_enum 1527 2010-12-29 10:47:43Z saulius 
;
_cod_original_sg_symbol_H-M Cc
_cod_database_code 7200190

loop_
_symmetry_equiv_pos_as_xyz
'x, y, z'
'x, -y, z+1/2'
'x+1/2, y+1/2, z'
'x+1/2, -y+1/2, z+1/2'

loop_
_atom_site_label
_atom_site_type_symbol
_atom_site_fract_x
_atom_site_fract_y
_atom_site_fract_z
_atom_site_U_iso_or_equiv
_atom_site_adp_type
_atom_site_occupancy
_atom_site_symmetry_multiplicity
_atom_site_calc_flag
_atom_site_refinement_flags
_atom_site_disorder_assembly
_atom_site_disorder_group
Cd1 Cd 0.979209(14) 0.954043(7) 0.749061(16) 0.01914(5) Uani 1 1 d . . .
N1 N 0.91772(15) 1.08306(11) 0.7188(2) 0.0187(4) Uani 1 1 d . . .
N2 N 1.01632(16) 0.83498(11) 0.6781(2) 0.0222(4) Uani 1 1 d . . .
N3 N 0.6588(2) 0.47187(15) -0.0696(3) 0.0243(5) Uani 1 1 d . . .
O1 O 0.99556(14) 1.01376(10) 0.56117(19) 0.0240(4) Uani 1 1 d . . .
O2 O 0.94470(14) 1.11540(9) 0.40513(18) 0.0232(4) Uani 1 1 d . . .
O3 O 0.80262(14) 1.26586(10) 0.34479(18) 0.0286(4) Uani 1 1 d . . .
O4 O 0.97424(15) 1.29092(10) 0.5061(2) 0.0297(4) Uani 1 1 d . . .
C1 C 0.87625(19) 1.11510(14) 0.7950(3) 0.0215(5) Uani 1 1 d . . .
H1 H 0.8751 1.0848 0.8707 0.026 Uiso 1 1 calc R . .
C2 C 0.8353(2) 1.19014(13) 0.7679(3) 0.0226(5) Uani 1 1 d . . .
H2 H 0.8048 1.2109 0.8220 0.027 Uiso 1 1 calc R . .
C3 C 0.83964(19) 1.23463(14) 0.6600(3) 0.0216(5) Uani 1 1 d . . .
H3 H 0.8124 1.2868 0.6402 0.026 Uiso 1 1 calc R . .
C4 C 0.88386(18) 1.20328(13) 0.5801(2) 0.0196(5) Uani 1 1 d . . .
C5 C 0.8884(2) 1.25653(17) 0.4658(3) 0.0222(6) Uani 1 1 d . . .
C6 C 0.91992(18) 1.12569(13) 0.6109(2) 0.0173(5) Uani 1 1 d . . .
C7 C 0.95757(19) 1.08103(14) 0.5202(3) 0.0194(5) Uani 1 1 d . . .
C8 C 1.0668(2) 0.82881(14) 0.6028(3) 0.0229(5) Uani 1 1 d . . .
H8 H 1.0920 0.8755 0.5811 0.027 Uiso 1 1 calc R . .
C9 C 1.0843(2) 0.75724(17) 0.5544(3) 0.0219(6) Uani 1 1 d . . .
H9 H 1.1178 0.7557 0.4970 0.026 Uiso 1 1 calc R . .
C10 C 1.05216(19) 0.68755(14) 0.5909(3) 0.0215(5) Uani 1 1 d . . .
C11 C 1.0025(2) 0.69489(15) 0.6720(3) 0.0299(6) Uani 1 1 d . . .
H11 H 0.9803 0.6491 0.7008 0.036 Uiso 1 1 calc R . .
C12 C 0.9846(2) 0.76800(14) 0.7119(3) 0.0281(6) Uani 1 1 d . . .
H12 H 0.9483 0.7712 0.7655 0.034 Uiso 1 1 calc R . .
C13 C 1.0652(2) 0.60893(14) 0.5359(3) 0.0245(5) Uani 1 1 d . . .
H13A H 1.0800 0.5680 0.6117 0.029 Uiso 1 1 calc R . .
H13B H 1.1261 0.6108 0.5196 0.029 Uiso 1 1 calc R . .
C14 C 0.9636(2) 0.58835(15) 0.3897(3) 0.0265(6) Uani 1 1 d . . .
H14A H 0.9465 0.6321 0.3182 0.032 Uiso 1 1 calc R . .
H14B H 0.9044 0.5839 0.4092 0.032 Uiso 1 1 calc R . .
C15 C 0.9699(2) 0.51194(14) 0.3169(3) 0.0262(6) Uani 1 1 d . . .
H15A H 1.0256 0.5168 0.2904 0.031 Uiso 1 1 calc R . .
H15B H 0.9895 0.4679 0.3884 0.031 Uiso 1 1 calc R . .
C16 C 0.8642(2) 0.49504(14) 0.1783(3) 0.0223(5) Uani 1 1 d . . .
C17 C 0.8216(2) 0.54472(13) 0.0535(3) 0.0257(6) Uani 1 1 d . . .
H17 H 0.8626 0.5873 0.0508 0.031 Uiso 1 1 calc R . .
C18 C 0.7202(2) 0.53165(14) -0.0653(3) 0.0254(6) Uani 1 1 d . . .
H18 H 0.6925 0.5666 -0.1480 0.030 Uiso 1 1 calc R . .
C19 C 0.7016(2) 0.42186(15) 0.0470(3) 0.0256(5) Uani 1 1 d . . .
H19 H 0.6609 0.3775 0.0436 0.031 Uiso 1 1 calc R . .
C20 C 0.8017(2) 0.43171(14) 0.1715(3) 0.0237(5) Uani 1 1 d . . .
H20 H 0.8278 0.3954 0.2521 0.028 Uiso 1 1 calc R . .
O1W O 0.78978(19) 0.93909(13) 0.5793(3) 0.0337(6) Uani 1 1 d D . .
H1A H 0.768(2) 0.8939(8) 0.567(3) 0.040 Uiso 1 1 d D . .
H1B H 0.772(3) 0.9583(16) 0.497(2) 0.040 Uiso 1 1 d D . .
O2W O 0.70025(18) 0.79123(13) 0.5427(2) 0.0424(5) Uani 1 1 d D . .
H2A H 0.6360(8) 0.787(2) 0.510(3) 0.051 Uiso 1 1 d D . .
H2B H 0.732(2) 0.7729(19) 0.6282(18) 0.051 Uiso 1 1 d D . .
O3W O 0.71761(17) 1.03030(12) 0.3188(2) 0.0359(5) Uani 1 1 d D . .
H3A H 0.740(3) 1.0319(15) 0.261(3) 0.043 Uiso 1 1 d D . .
H3B H 0.686(2) 1.0710(12) 0.313(3) 0.043 Uiso 1 1 d D . .
O4W O 0.63127(16) 1.17677(12) 0.2976(2) 0.0352(4) Uani 1 1 d D . .
H4A H 0.6800(15) 1.2065(15) 0.313(3) 0.042 Uiso 1 1 d D . .
H4B H 0.5807(15) 1.1841(17) 0.2130(18) 0.042 Uiso 1 1 d D . .

loop_
_atom_site_aniso_label
_atom_site_aniso_U_11
_atom_site_aniso_U_22
_atom_site_aniso_U_33
_atom_site_aniso_U_23
_atom_site_aniso_U_13
_atom_site_aniso_U_12
Cd1 0.02368(8) 0.01591(7) 0.01880(8) 0.00057(9) 0.01161(6) 0.00049(9)
N1 0.0213(11) 0.0176(10) 0.0179(9) -0.0013(8) 0.0106(8) -0.0035(8)
N2 0.0260(11) 0.0185(10) 0.0224(10) -0.0018(8) 0.0127(9) -0.0004(8)
N3 0.0272(13) 0.0222(11) 0.0231(13) -0.0007(11) 0.0127(11) -0.0020(11)
O1 0.0355(10) 0.0158(8) 0.0274(9) 0.0012(7) 0.0210(8) 0.0036(7)
O2 0.0343(10) 0.0203(9) 0.0206(8) 0.0028(7) 0.0181(8) 0.0039(7)
O3 0.0287(10) 0.0281(10) 0.0224(9) 0.0066(7) 0.0084(8) 0.0024(7)
O4 0.0327(11) 0.0259(10) 0.0299(10) -0.0003(8) 0.0156(9) -0.0096(8)
C1 0.0235(13) 0.0251(12) 0.0163(11) -0.0012(9) 0.0104(10) -0.0034(10)
C2 0.0228(12) 0.0244(12) 0.0215(12) -0.0031(9) 0.0121(10) 0.0008(10)
C3 0.0212(12) 0.0167(11) 0.0223(12) -0.0037(9) 0.0078(10) 0.0008(9)
C4 0.0203(12) 0.0188(11) 0.0156(11) -0.0029(9) 0.0063(10) -0.0051(9)
C5 0.0262(15) 0.0171(13) 0.0229(14) -0.0012(11) 0.0123(12) 0.0035(11)
C6 0.0159(11) 0.0195(11) 0.0139(10) -0.0022(8) 0.0058(9) -0.0018(9)
C7 0.0200(12) 0.0188(12) 0.0180(11) -0.0034(9) 0.0088(10) -0.0049(9)
C8 0.0238(12) 0.0200(12) 0.0245(12) 0.0008(10) 0.0122(10) -0.0018(10)
C9 0.0219(14) 0.0212(14) 0.0254(15) 0.0002(11) 0.0141(13) -0.0001(11)
C10 0.0197(13) 0.0205(12) 0.0183(12) -0.0015(9) 0.0054(10) 0.0017(10)
C11 0.0407(16) 0.0185(13) 0.0347(14) -0.0012(10) 0.0224(13) -0.0051(11)
C12 0.0376(15) 0.0245(12) 0.0310(16) -0.0043(10) 0.0240(14) -0.0041(11)
C13 0.0244(13) 0.0195(12) 0.0252(13) -0.0026(10) 0.0096(11) 0.0020(10)
C14 0.0263(14) 0.0208(13) 0.0275(13) -0.0069(10) 0.0103(11) 0.0015(10)
C15 0.0257(14) 0.0206(13) 0.0286(13) -0.0064(10) 0.0113(12) -0.0003(10)
C16 0.0253(13) 0.0199(12) 0.0237(12) -0.0054(9) 0.0140(11) 0.0012(10)
C17 0.0307(15) 0.0200(13) 0.0291(14) -0.0017(9) 0.0173(12) -0.0071(9)
C18 0.0302(14) 0.0251(13) 0.0217(13) 0.0028(10) 0.0139(11) 0.0001(10)
C19 0.0262(14) 0.0185(12) 0.0339(15) 0.0030(10) 0.0168(12) -0.0002(10)
C20 0.0251(13) 0.0225(12) 0.0259(13) 0.0020(10) 0.0149(11) 0.0025(10)
O1W 0.0280(12) 0.0285(11) 0.0335(13) 0.0018(10) 0.0079(10) -0.0043(10)
O2W 0.0492(13) 0.0394(12) 0.0339(11) 0.0010(9) 0.0179(11) -0.0096(10)
O3W 0.0355(12) 0.0338(11) 0.0368(12) 0.0035(9) 0.0175(10) 0.0020(9)
O4W 0.0320(11) 0.0419(11) 0.0318(11) 0.0069(9) 0.0166(9) 0.0001(9)

loop_
_atom_type_symbol
_atom_type_description
_atom_type_scat_dispersion_real
_atom_type_scat_dispersion_imag
_atom_type_scat_source
C C 0.0033 0.0016 'International Tables Vol C Tables 4.2.6.8 and 6.1.1.4'
H H 0.0000 0.0000 'International Tables Vol C Tables 4.2.6.8 and 6.1.1.4'
N N 0.0061 0.0033 'International Tables Vol C Tables 4.2.6.8 and 6.1.1.4'
O O 0.0106 0.0060 'International Tables Vol C Tables 4.2.6.8 and 6.1.1.4'
Cd Cd -0.8075 1.2024 'International Tables Vol C Tables 4.2.6.8 and 6.1.1.4'

loop_
_geom_angle_atom_site_label_1
_geom_angle_atom_site_label_2
_geom_angle_atom_site_label_3
_geom_angle
_geom_angle_site_symmetry_1
_geom_angle_site_symmetry_3
_geom_angle_publ_flag
O2 Cd1 N2 87.13(7) 2_575 . y
O2 Cd1 O1 171.56(6) 2_575 . y
N2 Cd1 O1 88.25(7) . . y
O2 Cd1 N1 111.97(7) 2_575 . y
N2 Cd1 N1 156.64(7) . . y
O1 Cd1 N1 71.03(7) . . y
O2 Cd1 N3 93.43(8) 2_575 3_556 y
N2 Cd1 N3 91.18(8) . 3_556 y
O1 Cd1 N3 93.72(8) . 3_556 y
N1 Cd1 N3 100.57(8) . 3_556 y
O2 Cd1 O1W 82.87(8) 2_575 . y
N2 Cd1 O1W 92.50(8) . . y
O1 Cd1 O1W 90.29(8) . . y
N1 Cd1 O1W 77.38(7) . . y
N3 Cd1 O1W 174.65(10) 3_556 . y
C1 N1 C6 119.2(2) . . ?
C1 N1 Cd1 124.34(16) . . ?
C6 N1 Cd1 116.38(15) . . ?
C8 N2 C12 117.4(2) . . ?
C8 N2 Cd1 123.42(16) . . ?
C12 N2 Cd1 119.18(17) . . ?
C18 N3 C19 117.0(3) . . ?
C18 N3 Cd1 125.5(2) . 3_444 ?
C19 N3 Cd1 117.17(19) . 3_444 ?
C7 O1 Cd1 117.89(14) . . ?
C7 O2 Cd1 117.60(15) . 2_574 ?
N1 C1 C2 122.6(2) . . ?
N1 C1 H1 118.7 . . ?
C2 C1 H1 118.7 . . ?
C1 C2 C3 118.4(2) . . ?
C1 C2 H2 120.8 . . ?
C3 C2 H2 120.8 . . ?
C2 C3 C4 120.4(2) . . ?
C2 C3 H3 119.8 . . ?
C4 C3 H3 119.8 . . ?
C6 C4 C3 117.4(2) . . ?
C6 C4 C5 125.2(2) . . ?
C3 C4 C5 117.4(2) . . ?
O4 C5 O3 126.6(3) . . ?
O4 C5 C4 117.1(2) . . ?
O3 C5 C4 116.0(3) . . ?
N1 C6 C4 122.0(2) . . ?
N1 C6 C7 114.92(19) . . ?
C4 C6 C7 123.0(2) . . ?
O1 C7 O2 125.0(2) . . ?
O1 C7 C6 119.0(2) . . ?
O2 C7 C6 115.9(2) . . ?
N2 C8 C9 123.0(2) . . ?
N2 C8 H8 118.5 . . ?
C9 C8 H8 118.5 . . ?
C8 C9 C10 119.5(3) . . ?
C8 C9 H9 120.3 . . ?
C10 C9 H9 120.3 . . ?
C11 C10 C9 116.7(2) . . ?
C11 C10 C13 121.7(2) . . ?
C9 C10 C13 121.5(2) . . ?
C10 C11 C12 120.7(2) . . ?
C10 C11 H11 119.7 . . ?
C12 C11 H11 119.7 . . ?
N2 C12 C11 122.7(2) . . ?
N2 C12 H12 118.7 . . ?
C11 C12 H12 118.7 . . ?
C10 C13 C14 109.56(19) . . ?
C10 C13 H13A 109.8 . . ?
C14 C13 H13A 109.8 . . ?
C10 C13 H13B 109.8 . . ?
C14 C13 H13B 109.8 . . ?
H13A C13 H13B 108.2 . . ?
C13 C14 C15 114.4(2) . . ?
C13 C14 H14A 108.7 . . ?
C15 C14 H14A 108.7 . . ?
C13 C14 H14B 108.7 . . ?
C15 C14 H14B 108.7 . . ?
H14A C14 H14B 107.6 . . ?
C16 C15 C14 110.1(2) . . ?
C16 C15 H15A 109.6 . . ?
C14 C15 H15A 109.6 . . ?
C16 C15 H15B 109.6 . . ?
C14 C15 H15B 109.6 . . ?
H15A C15 H15B 108.2 . . ?
C20 C16 C17 116.9(2) . . ?
C20 C16 C15 121.4(2) . . ?
C17 C16 C15 121.6(2) . . ?
C18 C17 C16 119.8(2) . . ?
C18 C17 H17 120.1 . . ?
C16 C17 H17 120.1 . . ?
N3 C18 C17 123.1(2) . . ?
N3 C18 H18 118.4 . . ?
C17 C18 H18 118.4 . . ?
N3 C19 C20 123.3(2) . . ?
N3 C19 H19 118.3 . . ?
C20 C19 H19 118.3 . . ?
C19 C20 C16 119.6(2) . . ?
C19 C20 H20 120.2 . . ?
C16 C20 H20 120.2 . . ?
Cd1 O1W H1A 115(2) . . ?
Cd1 O1W H1B 111(3) . . ?
H1A O1W H1B 108.7(16) . . ?
H2A O2W H2B 107.6(17) . . ?
H3A O3W H3B 109.5(17) . . ?
H4A O4W H4B 109.2(16) . . ?

loop_
_geom_bond_atom_site_label_1
_geom_bond_atom_site_label_2
_geom_bond_distance
_geom_bond_site_symmetry_2
_geom_bond_publ_flag
Cd1 O2 2.2680(16) 2_575 y
Cd1 N2 2.3137(19) . y
Cd1 O1 2.3260(17) . y
Cd1 N1 2.3300(19) . y
Cd1 N3 2.340(3) 3_556 y
Cd1 O1W 2.418(2) . y
N1 C1 1.339(3) . ?
N1 C6 1.353(3) . ?
N2 C8 1.331(3) . ?
N2 C12 1.343(3) . ?
N3 C18 1.342(4) . ?
N3 C19 1.346(4) . ?
N3 Cd1 2.340(3) 3_444 ?
O1 C7 1.247(3) . ?
O2 C7 1.259(3) . ?
O2 Cd1 2.2681(16) 2_574 ?
O3 C5 1.252(3) . ?
O4 C5 1.247(3) . ?
C1 C2 1.376(3) . ?
C1 H1 0.9500 . ?
C2 C3 1.384(4) . ?
C2 H2 0.9500 . ?
C3 C4 1.397(3) . ?
C3 H3 0.9500 . ?
C4 C6 1.396(3) . ?
C4 C5 1.526(4) . ?
C6 C7 1.520(3) . ?
C8 C9 1.391(4) . ?
C8 H8 0.9500 . ?
C9 C10 1.398(4) . ?
C9 H9 0.9500 . ?
C10 C11 1.375(4) . ?
C10 C13 1.505(3) . ?
C11 C12 1.378(3) . ?
C11 H11 0.9500 . ?
C12 H12 0.9500 . ?
C13 C14 1.526(3) . ?
C13 H13A 0.9900 . ?
C13 H13B 0.9900 . ?
C14 C15 1.531(3) . ?
C14 H14A 0.9900 . ?
C14 H14B 0.9900 . ?
C15 C16 1.506(3) . ?
C15 H15A 0.9900 . ?
C15 H15B 0.9900 . ?
C16 C20 1.391(4) . ?
C16 C17 1.400(4) . ?
C17 C18 1.378(4) . ?
C17 H17 0.9500 . ?
C18 H18 0.9500 . ?
C19 C20 1.381(3) . ?
C19 H19 0.9500 . ?
C20 H20 0.9500 . ?
O1W H1A 0.82(1) . ?
O1W H1B 0.82(1) . ?
O2W H2A 0.82(1) . ?
O2W H2B 0.83(1) . ?
O3W H3A 0.82(4) . ?
O3W H3B 0.81(1) . ?
O4W H4A 0.82(3) . ?
O4W H4B 0.82(1) . ?

loop_
_geom_hbond_atom_site_label_D
_geom_hbond_atom_site_label_H
_geom_hbond_atom_site_label_A
_geom_hbond_distance_DH
_geom_hbond_distance_HA
_geom_hbond_distance_DA
_geom_hbond_angle_DHA
_geom_hbond_site_symmetry_A
O1W H1A O2W 0.82(1) 1.96(1) 2.769(3) 172(3) .
O1W H1B O3W 0.82(1) 2.02(1) 2.820(3) 165(3) .
O2W H2A O4 0.82(1) 2.35(2) 3.131(3) 159(3) 3_445
O2W H2B O3 0.83(1) 2.05(1) 2.875(3) 175(3) 2_575
O3W H3A O1W 0.82(4) 2.41(4) 3.216(3) 169(2) 2_574
O3W H3B O4W 0.81(1) 1.94(1) 2.750(3) 170(3) .
O4W H4A O3 0.82(3) 1.93(3) 2.750(3) 173(3) .
O4W H4B O4 0.82(1) 1.95(1) 2.766(3) 172(3) 4_474

loop_
_geom_torsion_atom_site_label_1
_geom_torsion_atom_site_label_2
_geom_torsion_atom_site_label_3
_geom_torsion_atom_site_label_4
_geom_torsion
_geom_torsion_site_symmetry_1
_geom_torsion_site_symmetry_2
_geom_torsion_site_symmetry_3
_geom_torsion_site_symmetry_4
_geom_torsion_publ_flag
C10 C13 C14 C15 176.0(2) . . . . ?
C13 C14 C15 C16 177.1(2) . . . . ?
